data_4089299
loop_
_publ_author_name
'Alabau, Roberto G.'
'Esteruelas, Miguel A.'
'Oliv\'an, Montserrat'
'O\~nate, Enrique'

_publ_section_title
;
 Preparation of Phosphorescent Osmium(IV) Complexes with N,N&#x2032;,C-
 and C,N,C&#x2032;-Pincer Ligands
;
_journal_issue 9
_journal_name_full Organometallics
_journal_page_first 1848
_journal_paper_doi 10.1021/acs.organomet.7b00193
_journal_volume 36
_journal_year 2017
_chemical_formula_moiety 'C33 H55 N3 Os P2, C H4 O'
_chemical_formula_sum 'C34 H59 N3 O Os P2'
_chemical_formula_weight 777.98
_space_group_crystal_system monoclinic
_space_group_IT_number 14
_space_group_name_Hall '-P 2yn'
_space_group_name_H-M_alt 'P 1 21/n 1'
_atom_sites_solution_hydrogens mixed
_audit_creation_method SHELXL-2016/6
_cell_angle_alpha 90
_cell_angle_beta 103.8890(10)
_cell_angle_gamma 90
_cell_formula_units_Z 4
_cell_length_a 11.0767(5)
_cell_length_b 14.5769(7)
_cell_length_c 22.1570(11)
_cell_measurement_reflns_used 9990
_cell_measurement_temperature 100(2)
_cell_measurement_theta_max 23
_cell_measurement_theta_min 2
_cell_volume 3473.0(3)
_computing_cell_refinement 'SAINT+ v. 7.56a (Bruker AXS, 2008)'
_computing_data_collection 'apex2 v. 7.0 (Bruker AXS, 2009)'
_computing_data_reduction 'SAINT+ v. 7.56a (Bruker AXS, 2008)'
_computing_molecular_graphics 'XP, SHELXTL v. 6.14 (Bruker, 2000)'
_computing_publication_material 'XCIF, SHELXTL v. 6.14 (Bruker, 2000)'
_computing_structure_refinement 'SHELXL-2016/6 (Sheldrick, 2016)'
_computing_structure_solution 'SHELXS-97 (Sheldrick, 1990)'
_diffrn_ambient_temperature 100(2)
_diffrn_detector_area_resol_mean 8.33
_diffrn_measured_fraction_theta_full 0.998
_diffrn_measured_fraction_theta_max 0.956
_diffrn_measurement_device_type 'Bruker APEX DUO system'
_diffrn_measurement_method '\w rotations with narrow frames'
_diffrn_radiation_monochromator graphite
_diffrn_radiation_source 'normal-focus sealed tube'
_diffrn_radiation_type MoK\a
_diffrn_radiation_wavelength 0.71073
_diffrn_reflns_av_R_equivalents 0.0454
_diffrn_reflns_av_unetI/netI 0.0305
_diffrn_reflns_Laue_measured_fraction_full 0.998
_diffrn_reflns_Laue_measured_fraction_max 0.956
_diffrn_reflns_limit_h_max 14
_diffrn_reflns_limit_h_min -14
_diffrn_reflns_limit_k_max 19
_diffrn_reflns_limit_k_min -19
_diffrn_reflns_limit_l_max 29
_diffrn_reflns_limit_l_min -29
_diffrn_reflns_number 60272
_diffrn_reflns_point_group_measured_fraction_full 0.998
_diffrn_reflns_point_group_measured_fraction_max 0.956
_diffrn_reflns_theta_full 27.500
_diffrn_reflns_theta_max 28.636
_diffrn_reflns_theta_min 1.688
_diffrn_standards_decay_% 0
_exptl_absorpt_coefficient_mu 3.794
_exptl_absorpt_correction_T_max 0.862
_exptl_absorpt_correction_T_min 0.738
_exptl_absorpt_correction_type multi-scan
_exptl_absorpt_process_details
;
Absorption correction performed with SADABS program. This is based on the
method of Blessing: Blessing, R. H., Acta Crystallogr., Sect. A 1995, 51, 33.

SADABS: Area-Detector Absorption Correction. Bruker-AXS 
within SAINT+ package, v. 6.1 (2000).
;
_exptl_crystal_colour black
_exptl_crystal_density_diffrn 1.488
_exptl_crystal_description 'irregular block'
_exptl_crystal_F_000 1592
_exptl_crystal_size_max 0.172
_exptl_crystal_size_mid 0.138
_exptl_crystal_size_min 0.088
_refine_diff_density_max 1.288
_refine_diff_density_min -1.383
_refine_diff_density_rms 0.105
_refine_ls_extinction_method none
_refine_ls_goodness_of_fit_ref 1.055
_refine_ls_hydrogen_treatment mixed
_refine_ls_matrix_type full
_refine_ls_number_parameters 394
_refine_ls_number_reflns 8516
_refine_ls_number_restraints 2
_refine_ls_restrained_S_all 1.055
_refine_ls_R_factor_all 0.0370
_refine_ls_R_factor_gt 0.0276
_refine_ls_shift/su_max 0.001
_refine_ls_shift/su_mean 0.000
_refine_ls_structure_factor_coef Fsqd
_refine_ls_weighting_details 'w=1/[\s^2^(Fo^2^)+(0.0209P)^2^+5.2793P] where P=(Fo^2^+2Fc^2^)/3'
_refine_ls_weighting_scheme calc
_refine_ls_wR_factor_gt 0.0556
_refine_ls_wR_factor_ref 0.0594
_reflns_Friedel_coverage 0.000
_reflns_number_gt 7312
_reflns_number_total 8516
_reflns_threshold_expression 'I > 2\s(I)'
_cod_data_source_file om7b00193_si_002.cif
_cod_data_source_block complex_5
_cod_original_sg_symbol_H-M 'P 21/n'
_cod_database_code 4089299
_shelx_shelxl_version_number 2016/6
_shelx_space_group_comment
;
The symmetry employed for this shelxl refinement is uniquely defined
by the following loop, which should always be used as a source of
symmetry information in preference to the above space-group names.
They are only intended as comments.
;
_shelx_estimated_absorpt_t_min 0.561
_shelx_estimated_absorpt_t_max 0.731

loop_
_space_group_symop_operation_xyz
'x, y, z'
'-x+1/2, y+1/2, -z+1/2'
'-x, -y, -z'
'x-1/2, -y-1/2, z-1/2'

loop_
_atom_site_label
_atom_site_type_symbol
_atom_site_fract_x
_atom_site_fract_y
_atom_site_fract_z
_atom_site_U_iso_or_equiv
_atom_site_adp_type
_atom_site_occupancy
_atom_site_site_symmetry_order
_atom_site_calc_flag
_atom_site_refinement_flags_posn
_atom_site_refinement_flags_adp
Os Os 0.29815(2) 0.21461(2) 0.07054(2) 0.01820(4) Uani 1 1 d D .
H01 H 0.238(3) 0.1212(12) 0.0413(13) 0.022 Uiso 1 1 d D U
H02 H 0.375(2) 0.1239(13) 0.0666(14) 0.022 Uiso 1 1 d D U
P1 P 0.28440(7) 0.14603(5) 0.16509(3) 0.01844(15) Uani 1 1 d . .
P2 P 0.32111(7) 0.23551(5) -0.03211(4) 0.01900(16) Uani 1 1 d . .
N1 N 0.6808(3) 0.2975(2) 0.15094(13) 0.0307(6) Uani 1 1 d . .
N2 N 0.6155(2) 0.37509(19) 0.15326(12) 0.0274(6) Uani 1 1 d . .
N3 N 0.2841(2) 0.35597(17) 0.09293(12) 0.0205(5) Uani 1 1 d . .
O1 O 0.7572(3) 0.5257(2) 0.20494(16) 0.0643(9) Uani 1 1 d . .
H1 H 0.705405 0.485026 0.189260 0.096 Uiso 1 1 calc R U
C1 C 0.8137(3) 0.2971(3) 0.17431(19) 0.0425(9) Uani 1 1 d . .
H1A H 0.849050 0.352203 0.159904 0.064 Uiso 1 1 calc R U
H1B H 0.848620 0.242424 0.159094 0.064 Uiso 1 1 calc R U
H1C H 0.834090 0.296352 0.219866 0.064 Uiso 1 1 calc R U
C2 C 0.6070(3) 0.2260(2) 0.12541(15) 0.0255(7) Uani 1 1 d . .
H2 H 0.646(3) 0.157(3) 0.1188(17) 0.038 Uiso 1 1 d . U
C3 C 0.4843(3) 0.2554(2) 0.10955(14) 0.0222(6) Uani 1 1 d . .
C4 C 0.4973(3) 0.3485(2) 0.12808(14) 0.0227(6) Uani 1 1 d . .
C5 C 0.3875(3) 0.4053(2) 0.11826(14) 0.0217(6) Uani 1 1 d . .
C6 C 0.3815(3) 0.4987(2) 0.12990(14) 0.0246(7) Uani 1 1 d . .
H6 H 0.454655 0.532563 0.147740 0.029 Uiso 1 1 calc R U
C7 C 0.2671(3) 0.5411(2) 0.11498(14) 0.0266(7) Uani 1 1 d . .
H7 H 0.261032 0.605126 0.121597 0.032 Uiso 1 1 calc R U
C8 C 0.1607(3) 0.4906(2) 0.09036(14) 0.0243(7) Uani 1 1 d . .
H8 H 0.081710 0.519735 0.080485 0.029 Uiso 1 1 calc R U
C9 C 0.1702(3) 0.3969(2) 0.08015(14) 0.0204(6) Uani 1 1 d . .
C10 C 0.0692(3) 0.3333(2) 0.05424(14) 0.0222(6) Uani 1 1 d . .
C11 C 0.1058(3) 0.2421(2) 0.04384(14) 0.0210(6) Uani 1 1 d . .
C12 C 0.0067(3) 0.1832(2) 0.01638(15) 0.0261(7) Uani 1 1 d . .
H12 H 0.025302 0.121692 0.007643 0.031 Uiso 1 1 calc R U
C13 C -0.1164(3) 0.2109(3) 0.00162(16) 0.0333(8) Uani 1 1 d . .
H13 H -0.179622 0.168597 -0.017027 0.040 Uiso 1 1 calc R U
C14 C -0.1485(3) 0.2995(3) 0.01369(16) 0.0327(8) Uani 1 1 d . .
H14 H -0.233309 0.317881 0.004188 0.039 Uiso 1 1 calc R U
C15 C -0.0556(3) 0.3612(2) 0.03978(15) 0.0262(7) Uani 1 1 d . .
H15 H -0.076399 0.422447 0.047895 0.031 Uiso 1 1 calc R U
C16 C 0.2613(3) 0.2172(2) 0.23101(14) 0.0232(6) Uani 1 1 d . .
H16 H 0.250079 0.174316 0.264451 0.028 Uiso 1 1 calc R U
C17 C 0.1435(3) 0.2756(2) 0.21236(16) 0.0338(8) Uani 1 1 d . .
H17A H 0.122749 0.300256 0.249780 0.051 Uiso 1 1 calc R U
H17B H 0.074598 0.237674 0.189453 0.051 Uiso 1 1 calc R U
H17C H 0.157654 0.326425 0.185900 0.051 Uiso 1 1 calc R U
C18 C 0.3742(3) 0.2776(2) 0.25864(16) 0.0321(8) Uani 1 1 d . .
H18A H 0.391237 0.317819 0.226244 0.048 Uiso 1 1 calc R U
H18B H 0.446777 0.238570 0.275004 0.048 Uiso 1 1 calc R U
H18C H 0.356889 0.314890 0.292373 0.048 Uiso 1 1 calc R U
C19 C 0.4269(3) 0.0819(2) 0.20499(14) 0.0242(7) Uani 1 1 d . .
H19 H 0.493977 0.129322 0.215346 0.029 Uiso 1 1 calc R U
C20 C 0.4249(3) 0.0370(2) 0.26711(16) 0.0331(8) Uani 1 1 d . .
H20A H 0.366597 -0.014710 0.259868 0.050 Uiso 1 1 calc R U
H20B H 0.398431 0.082047 0.294119 0.050 Uiso 1 1 calc R U
H20C H 0.508407 0.014727 0.287150 0.050 Uiso 1 1 calc R U
C21 C 0.4742(4) 0.0112(2) 0.16522(16) 0.0358(8) Uani 1 1 d . .
H21A H 0.556710 -0.010305 0.187456 0.054 Uiso 1 1 calc R U
H21B H 0.479601 0.039450 0.125811 0.054 Uiso 1 1 calc R U
H21C H 0.416595 -0.040836 0.156875 0.054 Uiso 1 1 calc R U
C22 C 0.1015(3) 0.0397(3) 0.21087(16) 0.0360(8) Uani 1 1 d . .
H22A H 0.027925 0.000502 0.198128 0.054 Uiso 1 1 calc R U
H22B H 0.079776 0.095148 0.230927 0.054 Uiso 1 1 calc R U
H22C H 0.167040 0.006233 0.240210 0.054 Uiso 1 1 calc R U
C23 C 0.1483(3) 0.0666(2) 0.15346(14) 0.0261(7) Uani 1 1 d . .
H23 H 0.077838 0.100863 0.126047 0.031 Uiso 1 1 calc R U
C24 C 0.1637(4) -0.0200(2) 0.11705(17) 0.0388(9) Uani 1 1 d . .
H24A H 0.220408 -0.062502 0.144278 0.058 Uiso 1 1 calc R U
H24B H 0.198080 -0.003494 0.081663 0.058 Uiso 1 1 calc R U
H24C H 0.082579 -0.049442 0.101877 0.058 Uiso 1 1 calc R U
C25 C 0.2857(3) 0.3479(2) -0.07252(14) 0.0250(7) Uani 1 1 d . .
H25 H 0.305996 0.341373 -0.113917 0.030 Uiso 1 1 calc R U
C26 C 0.3675(4) 0.4254(2) -0.03814(16) 0.0325(8) Uani 1 1 d . .
H26A H 0.358996 0.479625 -0.064993 0.049 Uiso 1 1 calc R U
H26B H 0.454595 0.405512 -0.027312 0.049 Uiso 1 1 calc R U
H26C H 0.341403 0.440699 -0.000112 0.049 Uiso 1 1 calc R U
C27 C 0.1484(3) 0.3745(2) -0.08513(16) 0.0331(8) Uani 1 1 d . .
H27A H 0.126018 0.385799 -0.045592 0.050 Uiso 1 1 calc R U
H27B H 0.097224 0.324450 -0.107292 0.050 Uiso 1 1 calc R U
H27C H 0.133930 0.430199 -0.110587 0.050 Uiso 1 1 calc R U
C28 C 0.4851(3) 0.2176(2) -0.03802(14) 0.0219(6) Uani 1 1 d . .
H28 H 0.536490 0.258158 -0.005340 0.026 Uiso 1 1 calc R U
C29 C 0.5322(3) 0.1207(2) -0.02015(17) 0.0312(8) Uani 1 1 d . .
H29A H 0.497371 0.078542 -0.054360 0.047 Uiso 1 1 calc R U
H29B H 0.506355 0.101448 0.017221 0.047 Uiso 1 1 calc R U
H29C H 0.623186 0.119802 -0.011843 0.047 Uiso 1 1 calc R U
C30 C 0.5186(3) 0.2460(2) -0.09882(16) 0.0297(7) Uani 1 1 d . .
H30A H 0.608081 0.237756 -0.094537 0.045 Uiso 1 1 calc R U
H30B H 0.496681 0.310556 -0.107657 0.045 Uiso 1 1 calc R U
H30C H 0.472422 0.207753 -0.133015 0.045 Uiso 1 1 calc R U
C31 C 0.2165(3) 0.1575(2) -0.08915(14) 0.0238(6) Uani 1 1 d . .
H31 H 0.130591 0.171897 -0.085063 0.029 Uiso 1 1 calc R U
C32 C 0.2340(4) 0.0545(2) -0.07450(16) 0.0356(8) Uani 1 1 d . .
H32A H 0.160089 0.020945 -0.096892 0.053 Uiso 1 1 calc R U
H32B H 0.245781 0.044862 -0.029691 0.053 Uiso 1 1 calc R U
H32C H 0.307141 0.032126 -0.087594 0.053 Uiso 1 1 calc R U
C33 C 0.2121(3) 0.1715(3) -0.15815(15) 0.0332(8) Uani 1 1 d . .
H33A H 0.290698 0.151173 -0.166607 0.050 Uiso 1 1 calc R U
H33B H 0.199205 0.236681 -0.168612 0.050 Uiso 1 1 calc R U
H33C H 0.143375 0.135654 -0.183379 0.050 Uiso 1 1 calc R U
C34 C 0.7066(4) 0.5818(3) 0.2432(2) 0.0547(11) Uani 1 1 d . .
H34A H 0.690840 0.545605 0.277765 0.082 Uiso 1 1 calc R U
H34B H 0.628313 0.608109 0.219223 0.082 Uiso 1 1 calc R U
H34C H 0.765113 0.631387 0.259611 0.082 Uiso 1 1 calc R U

loop_
_atom_site_aniso_label
_atom_site_aniso_U_11
_atom_site_aniso_U_22
_atom_site_aniso_U_33
_atom_site_aniso_U_23
_atom_site_aniso_U_13
_atom_site_aniso_U_12
Os 0.01867(6) 0.01717(6) 0.01896(6) 0.00178(5) 0.00490(4) 0.00243(5)
P1 0.0211(4) 0.0160(3) 0.0183(4) -0.0007(3) 0.0049(3) 0.0001(3)
P2 0.0191(4) 0.0186(4) 0.0193(4) 0.0013(3) 0.0047(3) 0.0014(3)
N1 0.0220(14) 0.0367(17) 0.0323(16) 0.0047(13) 0.0044(12) 0.0021(12)
N2 0.0262(14) 0.0301(15) 0.0256(14) 0.0023(11) 0.0057(11) -0.0014(11)
N3 0.0183(12) 0.0151(12) 0.0257(13) -0.0003(10) 0.0003(10) 0.0002(10)
O1 0.062(2) 0.070(2) 0.064(2) -0.0197(18) 0.0209(18) -0.0277(17)
C1 0.0258(18) 0.055(3) 0.043(2) 0.0025(19) 0.0024(16) -0.0045(17)
C2 0.0216(15) 0.0330(18) 0.0219(15) 0.0020(13) 0.0050(12) 0.0014(13)
C3 0.0228(15) 0.0252(15) 0.0189(15) 0.0051(12) 0.0058(12) 0.0038(12)
C4 0.0219(15) 0.0265(16) 0.0202(15) 0.0046(12) 0.0060(12) 0.0000(12)
C5 0.0241(16) 0.0229(15) 0.0191(15) 0.0023(12) 0.0076(12) 0.0000(12)
C6 0.0297(17) 0.0221(16) 0.0213(16) 0.0006(12) 0.0051(13) -0.0056(13)
C7 0.0413(19) 0.0172(15) 0.0234(16) -0.0008(12) 0.0120(14) 0.0011(13)
C8 0.0302(17) 0.0212(15) 0.0234(16) 0.0047(12) 0.0103(13) 0.0056(13)
C9 0.0235(15) 0.0205(15) 0.0188(15) 0.0020(12) 0.0081(12) 0.0014(12)
C10 0.0235(15) 0.0239(16) 0.0193(15) 0.0044(12) 0.0053(12) 0.0018(12)
C11 0.0215(15) 0.0228(15) 0.0185(15) 0.0032(12) 0.0046(12) 0.0008(12)
C12 0.0259(16) 0.0264(16) 0.0260(17) 0.0007(13) 0.0060(13) -0.0027(13)
C13 0.0260(17) 0.040(2) 0.0318(18) 0.0013(16) 0.0029(14) -0.0050(15)
C14 0.0203(16) 0.044(2) 0.0334(19) 0.0039(16) 0.0053(14) 0.0055(14)
C15 0.0257(16) 0.0288(17) 0.0255(16) 0.0044(13) 0.0089(13) 0.0063(13)
C16 0.0297(16) 0.0185(14) 0.0231(15) -0.0001(12) 0.0098(13) 0.0015(13)
C17 0.042(2) 0.0340(19) 0.0300(18) 0.0011(15) 0.0168(16) 0.0130(16)
C18 0.047(2) 0.0240(17) 0.0269(17) -0.0069(14) 0.0114(15) -0.0058(15)
C19 0.0275(16) 0.0221(15) 0.0225(16) 0.0025(12) 0.0052(13) 0.0040(13)
C20 0.040(2) 0.0326(19) 0.0271(18) 0.0092(14) 0.0090(15) 0.0115(15)
C21 0.044(2) 0.0344(19) 0.0293(19) 0.0048(15) 0.0097(16) 0.0196(16)
C22 0.038(2) 0.039(2) 0.0307(19) 0.0031(15) 0.0071(16) -0.0176(16)
C23 0.0286(17) 0.0269(17) 0.0218(16) 0.0024(13) 0.0043(13) -0.0073(13)
C24 0.053(2) 0.0310(19) 0.034(2) -0.0063(16) 0.0131(17) -0.0179(17)
C25 0.0341(18) 0.0210(15) 0.0210(15) 0.0063(12) 0.0088(13) 0.0038(13)
C26 0.052(2) 0.0211(16) 0.0262(17) 0.0025(13) 0.0122(16) -0.0006(15)
C27 0.0359(19) 0.0349(19) 0.0308(18) 0.0100(15) 0.0126(15) 0.0149(15)
C28 0.0178(14) 0.0223(15) 0.0248(15) 0.0013(13) 0.0038(12) 0.0002(12)
C29 0.0295(18) 0.0281(18) 0.042(2) 0.0061(15) 0.0191(16) 0.0095(14)
C30 0.0258(17) 0.0346(18) 0.0307(18) 0.0055(14) 0.0108(14) -0.0015(14)
C31 0.0182(15) 0.0278(17) 0.0246(16) -0.0020(13) 0.0035(12) -0.0016(12)
C32 0.044(2) 0.0266(18) 0.0315(19) -0.0084(15) 0.0009(16) -0.0042(15)
C33 0.0311(19) 0.040(2) 0.0276(18) -0.0030(15) 0.0054(14) -0.0069(15)
C34 0.054(3) 0.060(3) 0.048(3) -0.008(2) 0.009(2) -0.007(2)

loop_
_atom_type_symbol
_atom_type_description
_atom_type_scat_dispersion_real
_atom_type_scat_dispersion_imag
_atom_type_scat_source
C C 0.0033 0.0016 'International Tables Vol C Tables 4.2.6.8 and 6.1.1.4'
H H 0.0000 0.0000 'International Tables Vol C Tables 4.2.6.8 and 6.1.1.4'
N N 0.0061 0.0033 'International Tables Vol C Tables 4.2.6.8 and 6.1.1.4'
P P 0.1023 0.0942 'International Tables Vol C Tables 4.2.6.8 and 6.1.1.4'
Os Os -1.2165 7.6030 'International Tables Vol C Tables 4.2.6.8 and 6.1.1.4'
O O 0.0106 0.0060 'International Tables Vol C Tables 4.2.6.8 and 6.1.1.4'

loop_
_geom_angle_atom_site_label_1
_geom_angle_atom_site_label_2
_geom_angle_atom_site_label_3
_geom_angle
C11 Os C3 151.55(12)
C11 Os N3 75.90(11)
C3 Os N3 75.67(11)
C11 Os P1 93.07(8)
C3 Os P1 91.18(8)
N3 Os P1 100.31(7)
C11 Os P2 92.31(8)
C3 Os P2 92.14(8)
N3 Os P2 97.45(7)
P1 Os P2 162.21(3)
C11 Os H01 75.4(11)
C3 Os H01 133.0(11)
N3 Os H01 151.2(11)
P1 Os H01 83.6(11)
P2 Os H01 81.4(11)
C11 Os H02 131.6(11)
C3 Os H02 76.9(11)
N3 Os H02 152.5(11)
P1 Os H02 81.1(11)
P2 Os H02 82.6(11)
H01 Os H02 56.1(15)
C16 P1 C19 99.66(14)
C16 P1 C23 101.29(14)
C19 P1 C23 108.54(15)
C16 P1 Os 120.77(10)
C19 P1 Os 113.93(10)
C23 P1 Os 111.22(10)
C25 P2 C28 100.68(14)
C25 P2 C31 100.60(14)
C28 P2 C31 108.71(14)
C25 P2 Os 121.06(10)
C28 P2 Os 112.28(10)
C31 P2 Os 112.17(10)
N2 N1 C2 112.5(3)
N2 N1 C1 120.1(3)
C2 N1 C1 127.4(3)
C4 N2 N1 102.7(3)
C5 N3 C9 120.2(3)
C5 N3 Os 120.44(19)
C9 N3 Os 119.34(19)
C34 O1 H1 109.5
N1 C1 H1A 109.5
N1 C1 H1B 109.5
H1A C1 H1B 109.5
N1 C1 H1C 109.5
H1A C1 H1C 109.5
H1B C1 H1C 109.5
N1 C2 C3 108.9(3)
N1 C2 H2 121.8(19)
C3 C2 H2 129.3(19)
C2 C3 C4 101.4(3)
C2 C3 Os 144.5(3)
C4 C3 Os 114.1(2)
N2 C4 C3 114.6(3)
N2 C4 C5 126.6(3)
C3 C4 C5 118.8(3)
N3 C5 C6 121.5(3)
N3 C5 C4 110.9(3)
C6 C5 C4 127.6(3)
C7 C6 C5 118.5(3)
C7 C6 H6 120.8
C5 C6 H6 120.8
C6 C7 C8 120.2(3)
C6 C7 H7 119.9
C8 C7 H7 119.9
C7 C8 C9 119.7(3)
C7 C8 H8 120.2
C9 C8 H8 120.2
N3 C9 C8 119.9(3)
N3 C9 C10 112.8(3)
C8 C9 C10 127.3(3)
C15 C10 C11 122.4(3)
C15 C10 C9 121.8(3)
C11 C10 C9 115.8(3)
C12 C11 C10 114.6(3)
C12 C11 Os 129.4(2)
C10 C11 Os 116.1(2)
C13 C12 C11 123.0(3)
C13 C12 H12 118.5
C11 C12 H12 118.5
C14 C13 C12 120.8(3)
C14 C13 H13 119.6
C12 C13 H13 119.6
C13 C14 C15 119.2(3)
C13 C14 H14 120.4
C15 C14 H14 120.4
C14 C15 C10 120.1(3)
C14 C15 H15 120.0
C10 C15 H15 120.0
C17 C16 C18 110.5(3)
C17 C16 P1 111.6(2)
C18 C16 P1 112.5(2)
C17 C16 H16 107.3
C18 C16 H16 107.3
P1 C16 H16 107.3
C16 C17 H17A 109.5
C16 C17 H17B 109.5
H17A C17 H17B 109.5
C16 C17 H17C 109.5
H17A C17 H17C 109.5
H17B C17 H17C 109.5
C16 C18 H18A 109.5
C16 C18 H18B 109.5
H18A C18 H18B 109.5
C16 C18 H18C 109.5
H18A C18 H18C 109.5
H18B C18 H18C 109.5
C21 C19 C20 108.1(3)
C21 C19 P1 115.7(2)
C20 C19 P1 116.6(2)
C21 C19 H19 105.1
C20 C19 H19 105.1
P1 C19 H19 105.1
C19 C20 H20A 109.5
C19 C20 H20B 109.5
H20A C20 H20B 109.5
C19 C20 H20C 109.5
H20A C20 H20C 109.5
H20B C20 H20C 109.5
C19 C21 H21A 109.5
C19 C21 H21B 109.5
H21A C21 H21B 109.5
C19 C21 H21C 109.5
H21A C21 H21C 109.5
H21B C21 H21C 109.5
C23 C22 H22A 109.5
C23 C22 H22B 109.5
H22A C22 H22B 109.5
C23 C22 H22C 109.5
H22A C22 H22C 109.5
H22B C22 H22C 109.5
C24 C23 C22 109.2(3)
C24 C23 P1 113.3(2)
C22 C23 P1 117.8(2)
C24 C23 H23 105.1
C22 C23 H23 105.1
P1 C23 H23 105.1
C23 C24 H24A 109.5
C23 C24 H24B 109.5
H24A C24 H24B 109.5
C23 C24 H24C 109.5
H24A C24 H24C 109.5
H24B C24 H24C 109.5
C27 C25 C26 110.4(3)
C27 C25 P2 113.3(2)
C26 C25 P2 112.2(2)
C27 C25 H25 106.8
C26 C25 H25 106.8
P2 C25 H25 106.8
C25 C26 H26A 109.5
C25 C26 H26B 109.5
H26A C26 H26B 109.5
C25 C26 H26C 109.5
H26A C26 H26C 109.5
H26B C26 H26C 109.5
C25 C27 H27A 109.5
C25 C27 H27B 109.5
H27A C27 H27B 109.5
C25 C27 H27C 109.5
H27A C27 H27C 109.5
H27B C27 H27C 109.5
C29 C28 C30 109.7(3)
C29 C28 P2 112.9(2)
C30 C28 P2 117.8(2)
C29 C28 H28 105.1
C30 C28 H28 105.1
P2 C28 H28 105.1
C28 C29 H29A 109.5
C28 C29 H29B 109.5
H29A C29 H29B 109.5
C28 C29 H29C 109.5
H29A C29 H29C 109.5
H29B C29 H29C 109.5
C28 C30 H30A 109.5
C28 C30 H30B 109.5
H30A C30 H30B 109.5
C28 C30 H30C 109.5
H30A C30 H30C 109.5
H30B C30 H30C 109.5
C33 C31 C32 108.2(3)
C33 C31 P2 117.3(2)
C32 C31 P2 115.0(2)
C33 C31 H31 105.0
C32 C31 H31 105.0
P2 C31 H31 105.0
C31 C32 H32A 109.5
C31 C32 H32B 109.5
H32A C32 H32B 109.5
C31 C32 H32C 109.5
H32A C32 H32C 109.5
H32B C32 H32C 109.5
C31 C33 H33A 109.5
C31 C33 H33B 109.5
H33A C33 H33B 109.5
C31 C33 H33C 109.5
H33A C33 H33C 109.5
H33B C33 H33C 109.5
O1 C34 H34A 109.5
O1 C34 H34B 109.5
H34A C34 H34B 109.5
O1 C34 H34C 109.5
H34A C34 H34C 109.5
H34B C34 H34C 109.5

loop_
_geom_bond_atom_site_label_1
_geom_bond_atom_site_label_2
_geom_bond_distance
Os C11 2.108(3)
Os C3 2.121(3)
Os N3 2.134(2)
Os P1 2.3589(8)
Os P2 2.3683(8)
Os H01 1.587(10)
Os H02 1.588(10)
P1 C16 1.859(3)
P1 C19 1.865(3)
P1 C23 1.868(3)
P2 C25 1.863(3)
P2 C28 1.871(3)
P2 C31 1.878(3)
N1 N2 1.351(4)
N1 C2 1.361(4)
N1 C1 1.439(4)
N2 C4 1.350(4)
N3 C5 1.355(4)
N3 C9 1.362(4)
O1 C34 1.389(5)
O1 H1 0.8400
C1 H1A 0.9800
C1 H1B 0.9800
C1 H1C 0.9800
C2 C3 1.387(4)
C2 H2 1.12(4)
C3 C4 1.415(4)
C4 C5 1.443(4)
C5 C6 1.391(4)
C6 C7 1.377(4)
C6 H6 0.9500
C7 C8 1.385(4)
C7 H7 0.9500
C8 C9 1.393(4)
C8 H8 0.9500
C9 C10 1.460(4)
C10 C15 1.403(4)
C10 C11 1.424(4)
C11 C12 1.412(4)
C12 C13 1.384(5)
C12 H12 0.9500
C13 C14 1.383(5)
C13 H13 0.9500
C14 C15 1.384(5)
C14 H14 0.9500
C15 H15 0.9500
C16 C17 1.530(4)
C16 C18 1.531(4)
C16 H16 1.0000
C17 H17A 0.9800
C17 H17B 0.9800
C17 H17C 0.9800
C18 H18A 0.9800
C18 H18B 0.9800
C18 H18C 0.9800
C19 C21 1.528(4)
C19 C20 1.529(4)
C19 H19 1.0000
C20 H20A 0.9800
C20 H20B 0.9800
C20 H20C 0.9800
C21 H21A 0.9800
C21 H21B 0.9800
C21 H21C 0.9800
C22 C23 1.536(4)
C22 H22A 0.9800
C22 H22B 0.9800
C22 H22C 0.9800
C23 C24 1.530(5)
C23 H23 1.0000
C24 H24A 0.9800
C24 H24B 0.9800
C24 H24C 0.9800
C25 C27 1.529(5)
C25 C26 1.532(5)
C25 H25 1.0000
C26 H26A 0.9800
C26 H26B 0.9800
C26 H26C 0.9800
C27 H27A 0.9800
C27 H27B 0.9800
C27 H27C 0.9800
C28 C29 1.525(4)
C28 C30 1.537(4)
C28 H28 1.0000
C29 H29A 0.9800
C29 H29B 0.9800
C29 H29C 0.9800
C30 H30A 0.9800
C30 H30B 0.9800
C30 H30C 0.9800
C31 C33 1.531(4)
C31 C32 1.539(5)
C31 H31 1.0000
C32 H32A 0.9800
C32 H32B 0.9800
C32 H32C 0.9800
C33 H33A 0.9800
C33 H33B 0.9800
C33 H33C 0.9800
C34 H34A 0.9800
C34 H34B 0.9800
C34 H34C 0.9800
